data_4318826
loop_
_publ_author_name
'Guo Dong'
'Pang Ke-liang'
'Duan Chun-ying'
'He Cheng'
'Meng Qing-jin'

_publ_contact_author_address
;
Coordination Chemistry Institute
The State Key Laboratory of Coordinaiton Chemistry
Nanjing University , Nanjing 210093
P. R. China
;
_publ_contact_author_email duancy@nju.edu.cn
_publ_contact_author_fax '00 86 25 331 4502'
_publ_contact_author_name 'Dr. Duan Chun-ying'
_publ_contact_author_phone '00 86 25 359 7006'
_publ_section_title
;
 Design and Crystal Structures of Triple Helicates with Crystallographic
 Idealized D3 Symmetry: The Role of Side Chain Effect on Crystal Packing
;
_journal_name_full 'Inorganic Chemistry'
_journal_page_first 5978
_journal_page_last 5985
_journal_paper_doi 10.1021/ic0203623
_journal_volume 41
_journal_year 2002
_chemical_formula_sum 'C42 H44 B4 Co2 F16 N12 O'
_chemical_formula_weight 1197.99
_chemical_melting_point Co2(C42H42N12)(BF4)4(H2O)
_chemical_name_systematic
;
  ?
;
_space_group_IT_number 205
_symmetry_cell_setting cubic
_symmetry_space_group_name_Hall '-P 2ac 2ab 3'
_symmetry_space_group_name_H-M 'P a -3'
_atom_sites_solution_hydrogens geom
_atom_sites_solution_primary direct
_atom_sites_solution_secondary difmap
_audit_creation_method SHELXL-97
_cell_angle_alpha 90.00
_cell_angle_beta 90.00
_cell_angle_gamma 90.00
_cell_formula_units_Z 8
_cell_length_a 21.982(3)
_cell_length_b 21.982(3)
_cell_length_c 21.982(3)
_cell_measurement_temperature 293(2)
_cell_volume 10622(3)
_computing_cell_refinement 'HKL Scalepack (Otwinowski & Minor, 1997)'
_computing_data_collection 'KappaCCD (Nonius B. V., 1998)'
_computing_data_reduction 'HKL Denzo (Otwinowski & Minor, 1997) & maXus (Mackay et al., 1998)'
_computing_molecular_graphics 'Bruker SHELXTL V5.1 (Sheldrick, 1998)'
_computing_publication_material 'SHELXL-97 (Sheldrick, 1997)'
_computing_structure_refinement 'SHELXL-97 (Sheldrick, 1997)'
_computing_structure_solution 'SHELXS-97 (Sheldrick, 1997)'
_diffrn_ambient_temperature 293(2)
_diffrn_measured_fraction_theta_full 0.995
_diffrn_measured_fraction_theta_max 0.995
_diffrn_measurement_device_type 'NONIUS KappaCCD'
_diffrn_measurement_method CCD
_diffrn_radiation_monochromator graphite
_diffrn_radiation_source 'fine-focus sealed tube'
_diffrn_radiation_type MoK\a
_diffrn_radiation_wavelength 0.71073
_diffrn_reflns_av_R_equivalents 0.1278
_diffrn_reflns_av_sigmaI/netI 0.0448
_diffrn_reflns_limit_h_max 26
_diffrn_reflns_limit_h_min -26
_diffrn_reflns_limit_k_max 26
_diffrn_reflns_limit_k_min -26
_diffrn_reflns_limit_l_max 26
_diffrn_reflns_limit_l_min -22
_diffrn_reflns_number 87312
_diffrn_reflns_theta_full 24.99
_diffrn_reflns_theta_max 24.99
_diffrn_reflns_theta_min 3.47
_exptl_absorpt_coefficient_mu 0.727
_exptl_absorpt_correction_type none
_exptl_crystal_colour orange
_exptl_crystal_density_diffrn 1.498
_exptl_crystal_density_method 'not measured'
_exptl_crystal_description block
_exptl_crystal_F_000 4848
_exptl_crystal_size_max 0.25
_exptl_crystal_size_mid 0.25
_exptl_crystal_size_min 0.25
_refine_diff_density_max 0.509
_refine_diff_density_min -0.443
_refine_diff_density_rms 0.079
_refine_ls_extinction_coef 0.0033(7)
_refine_ls_extinction_expression Fc^*^=kFc[1+0.001xFc^2^\l^3^/sin(2\q)]^-1/4^
_refine_ls_extinction_method SHELXL
_refine_ls_goodness_of_fit_ref 1.028
_refine_ls_hydrogen_treatment mixed
_refine_ls_matrix_type full
_refine_ls_number_parameters 279
_refine_ls_number_reflns 3109
_refine_ls_number_restraints 102
_refine_ls_restrained_S_all 1.077
_refine_ls_R_factor_all 0.1171
_refine_ls_R_factor_gt 0.0756
_refine_ls_shift/su_max 0.000
_refine_ls_shift/su_mean 0.000
_refine_ls_structure_factor_coef Fsqd
_refine_ls_weighting_details 'calc w=1/[\s^2^(Fo^2^)+(0.1264P)^2^+9.4511P] where P=(Fo^2^+2Fc^2^)/3'
_refine_ls_weighting_scheme calc
_refine_ls_wR_factor_gt 0.1939
_refine_ls_wR_factor_ref 0.2208
_reflns_number_gt 2011
_reflns_number_total 3109
_reflns_threshold_expression >2sigma(I)
_cod_data_source_file ic0203623_08.cif
_cod_data_source_block complex_8
_cod_depositor_comments
;
The following automatic conversions were performed:

'_symmetry_cell_setting' value 'Cubic' changed to 'cubic' according
to the built-in table from CIF Core dictionary named 'cif_core.dic'
version 2.4.1 from 2010-06-29.

Automatic conversion script
Id: cif_fix_values 1646 2011-03-28 12:23:43Z adriana 
;
_cod_original_cell_volume 10622(2)
_cod_database_code 4318826

loop_
_symmetry_equiv_pos_as_xyz
'x, y, z'
'-x+1/2, -y, z+1/2'
'-x, y+1/2, -z+1/2'
'x+1/2, -y+1/2, -z'
'z, x, y'
'z+1/2, -x+1/2, -y'
'-z+1/2, -x, y+1/2'
'-z, x+1/2, -y+1/2'
'y, z, x'
'-y, z+1/2, -x+1/2'
'y+1/2, -z+1/2, -x'
'-y+1/2, -z, x+1/2'
'-x, -y, -z'
'x-1/2, y, -z-1/2'
'x, -y-1/2, z-1/2'
'-x-1/2, y-1/2, z'
'-z, -x, -y'
'-z-1/2, x-1/2, y'
'z-1/2, x, -y-1/2'
'z, -x-1/2, y-1/2'
'-y, -z, -x'
'y, -z-1/2, x-1/2'
'-y-1/2, z-1/2, x'
'y-1/2, z, -x-1/2'

loop_
_atom_site_label
_atom_site_type_symbol
_atom_site_fract_x
_atom_site_fract_y
_atom_site_fract_z
_atom_site_U_iso_or_equiv
_atom_site_adp_type
_atom_site_occupancy
_atom_site_symmetry_multiplicity
_atom_site_calc_flag
_atom_site_refinement_flags
_atom_site_disorder_assembly
_atom_site_disorder_group
Co1 Co 0.10134(3) 0.10134(3) 0.10134(3) 0.0508(4) Uani 1 3 d S . .
Co2 Co 0.19985(3) 0.19985(3) 0.19985(3) 0.0565(5) Uani 1 3 d S . .
N1 N 0.13748(19) 0.0711(2) 0.01871(19) 0.0585(11) Uani 1 1 d . . .
N2 N 0.1547(2) 0.17546(18) 0.07121(19) 0.0537(11) Uani 1 1 d . . .
N3 N 0.1659(2) 0.22286(19) 0.11216(19) 0.0554(11) Uani 1 1 d . . .
N4 N 0.1743(2) 0.2909(2) 0.2077(2) 0.0666(13) Uani 1 1 d . . .
C1 C 0.1274(3) 0.0171(3) -0.0080(3) 0.0686(15) Uani 1 1 d . . .
H1A H 0.1002 -0.0097 0.0103 0.082 Uiso 1 1 calc R . .
C2 C 0.1548(4) 0.0000(3) -0.0597(3) 0.084(2) Uani 1 1 d . . .
H2A H 0.1456 -0.0374 -0.0772 0.101 Uiso 1 1 calc R . .
C3 C 0.1966(3) 0.0379(3) -0.0867(3) 0.0830(19) Uani 1 1 d . . .
H3A H 0.2163 0.0263 -0.1223 0.100 Uiso 1 1 calc R . .
C4 C 0.2089(3) 0.0933(3) -0.0604(3) 0.0718(16) Uani 1 1 d . . .
H4A H 0.2373 0.1195 -0.0776 0.086 Uiso 1 1 calc R . .
C5 C 0.1782(2) 0.1094(2) -0.0077(2) 0.0553(13) Uani 1 1 d . . .
C6 C 0.1889(2) 0.1674(2) 0.0244(2) 0.0566(13) Uani 1 1 d . . .
C7 C 0.2375(3) 0.2099(3) 0.0044(3) 0.085(2) Uani 1 1 d . . .
H7A H 0.2378 0.2450 0.0303 0.128 Uiso 1 1 calc R . .
H7B H 0.2300 0.2223 -0.0368 0.128 Uiso 1 1 calc R . .
H7C H 0.2762 0.1898 0.0066 0.128 Uiso 1 1 calc R . .
C8 C 0.1035(3) 0.2931(3) 0.0520(3) 0.089(2) Uani 1 1 d . . .
H8A H 0.1028 0.2607 0.0228 0.134 Uiso 1 1 calc R . .
H8B H 0.1219 0.3285 0.0341 0.134 Uiso 1 1 calc R . .
H8C H 0.0626 0.3026 0.0641 0.134 Uiso 1 1 calc R . .
C9 C 0.1391(3) 0.2741(2) 0.1061(3) 0.0630(15) Uani 1 1 d . . .
C10 C 0.1464(3) 0.3152(3) 0.1591(3) 0.0647(15) Uani 1 1 d . . .
C11 C 0.1234(3) 0.3736(3) 0.1598(3) 0.086(2) Uani 1 1 d . . .
H11A H 0.1040 0.3896 0.1258 0.104 Uiso 1 1 calc R . .
C12 C 0.1297(4) 0.4082(3) 0.2129(4) 0.100(2) Uani 1 1 d . . .
H12A H 0.1138 0.4474 0.2151 0.120 Uiso 1 1 calc R . .
C13 C 0.1588(4) 0.3841(4) 0.2603(4) 0.100(2) Uani 1 1 d . . .
H13A H 0.1641 0.4067 0.2957 0.120 Uiso 1 1 calc R . .
C14 C 0.1810(3) 0.3257(3) 0.2569(3) 0.0850(19) Uani 1 1 d . . .
H14A H 0.2015 0.3099 0.2903 0.102 Uiso 1 1 calc R . .
B1 B 0.0763(4) 0.2218(5) -0.1104(4) 0.086(2) Uani 1 1 d U . .
F1 F 0.1385(3) 0.2280(3) -0.1074(4) 0.182(3) Uani 1 1 d U A .
F2 F 0.0576(10) 0.2820(7) -0.1079(14) 0.096(7) Uani 0.259(11) 1 d PU A 1
F3 F 0.0478(12) 0.2011(9) -0.1615(9) 0.096(6) Uani 0.259(11) 1 d PU A 1
F4 F 0.0272(12) 0.1891(12) -0.1188(16) 0.152(8) Uani 0.259(11) 1 d PU A 1
F3' F 0.0706(8) 0.2316(10) -0.1657(6) 0.228(6) Uani 0.741(11) 1 d PU A 2
F2' F 0.0475(6) 0.2607(8) -0.0742(6) 0.175(5) Uani 0.741(11) 1 d PU A 2
F4' F 0.0740(5) 0.1739(5) -0.0765(5) 0.186(5) Uani 0.741(11) 1 d PU A 2
B2 B 0.3494(9) 0.1506(9) -0.1506(9) 0.136(7) Uani 1 3 d SU . .
F5 F 0.3812(13) 0.1188(13) -0.1188(13) 0.250(12) Uani 0.50 3 d SPU B 1
F6 F 0.3808(8) 0.1774(8) -0.1946(6) 0.164(6) Uani 0.50 1 d PU B 1
F5' F 0.3178(12) 0.1822(12) -0.1822(12) 0.245(12) Uani 0.50 3 d SPU B 2
F6' F 0.3548(7) 0.1606(9) -0.0885(6) 0.160(5) Uani 0.50 1 d PU B 2
O1W O 0.0122(11) 0.3855(10) -0.0398(9) 0.162(8) Uani 0.33 1 d P . .
H1WA H 0.0217 0.4112 -0.0702 0.194 Uiso 0.33 1 d PR . .
H1WB H -0.0235 0.3989 -0.0248 0.194 Uiso 0.33 1 d PR . .

loop_
_atom_site_aniso_label
_atom_site_aniso_U_11
_atom_site_aniso_U_22
_atom_site_aniso_U_33
_atom_site_aniso_U_23
_atom_site_aniso_U_13
_atom_site_aniso_U_12
Co1 0.0508(4) 0.0508(4) 0.0508(4) -0.0013(3) -0.0013(3) -0.0013(3)
Co2 0.0565(5) 0.0565(5) 0.0565(5) -0.0035(3) -0.0035(3) -0.0035(3)
N1 0.058(3) 0.056(3) 0.062(3) -0.005(2) -0.006(2) -0.001(2)
N2 0.065(3) 0.045(2) 0.051(3) -0.0074(19) -0.001(2) -0.0030(19)
N3 0.064(3) 0.047(2) 0.055(3) -0.0076(19) 0.002(2) -0.002(2)
N4 0.074(3) 0.065(3) 0.061(3) -0.014(2) 0.000(2) -0.010(2)
C1 0.081(4) 0.057(4) 0.068(4) -0.016(3) -0.004(3) -0.003(3)
C2 0.114(5) 0.060(4) 0.078(4) -0.024(3) -0.008(4) 0.010(4)
C3 0.105(5) 0.088(5) 0.057(4) -0.012(3) 0.006(3) 0.017(4)
C4 0.089(4) 0.071(4) 0.056(4) -0.003(3) 0.012(3) 0.004(3)
C5 0.063(3) 0.056(3) 0.048(3) 0.001(2) -0.001(2) -0.001(2)
C6 0.066(3) 0.057(3) 0.047(3) 0.001(2) 0.000(3) 0.002(3)
C7 0.096(5) 0.086(5) 0.074(4) 0.001(3) 0.017(4) -0.023(4)
C8 0.113(6) 0.074(4) 0.079(5) -0.003(3) -0.021(4) 0.017(4)
C9 0.081(4) 0.046(3) 0.062(3) 0.002(2) 0.000(3) -0.002(3)
C10 0.074(4) 0.057(3) 0.062(4) -0.009(3) 0.010(3) -0.005(3)
C11 0.114(5) 0.053(4) 0.093(5) -0.016(3) 0.007(4) 0.005(4)
C12 0.126(7) 0.060(4) 0.113(6) -0.018(4) 0.024(5) 0.003(4)
C13 0.126(7) 0.076(5) 0.099(6) -0.035(4) 0.018(5) -0.009(4)
C14 0.100(5) 0.083(5) 0.073(4) -0.021(4) 0.001(4) -0.011(4)
B1 0.082(5) 0.113(6) 0.064(5) 0.007(4) 0.001(4) -0.030(5)
F1 0.124(5) 0.172(6) 0.252(8) 0.005(5) -0.021(5) 0.002(4)
F2 0.081(10) 0.043(8) 0.16(2) -0.003(10) 0.003(12) 0.009(7)
F3 0.143(13) 0.101(11) 0.043(8) 0.008(8) -0.055(9) -0.051(9)
F4 0.145(14) 0.146(14) 0.166(15) -0.003(13) 0.015(13) -0.044(12)
F3' 0.256(15) 0.306(18) 0.121(8) 0.061(11) -0.013(9) 0.033(13)
F2' 0.135(7) 0.251(13) 0.139(9) -0.080(8) -0.025(7) 0.042(8)
F4' 0.176(8) 0.196(9) 0.187(8) 0.123(7) -0.029(7) -0.033(7)
B2 0.136(7) 0.136(7) 0.136(7) 0.001(8) -0.001(8) 0.001(8)
F5 0.250(12) 0.250(12) 0.250(12) 0.007(14) -0.007(14) 0.007(14)
F6 0.192(15) 0.169(12) 0.130(10) -0.008(8) 0.069(10) -0.083(11)
F5' 0.245(12) 0.245(12) 0.245(12) 0.019(14) -0.019(14) 0.019(14)
F6' 0.161(12) 0.215(15) 0.103(9) -0.077(9) 0.043(7) -0.035(10)
O1W 0.17(2) 0.19(2) 0.129(16) -0.016(14) -0.048(14) 0.039(16)

loop_
_atom_type_symbol
_atom_type_description
_atom_type_scat_dispersion_real
_atom_type_scat_dispersion_imag
_atom_type_scat_source
C C 0.0033 0.0016 'International Tables Vol C Tables 4.2.6.8 and 6.1.1.4'
H H 0.0000 0.0000 'International Tables Vol C Tables 4.2.6.8 and 6.1.1.4'
B B 0.0013 0.0007 'International Tables Vol C Tables 4.2.6.8 and 6.1.1.4'
N N 0.0061 0.0033 'International Tables Vol C Tables 4.2.6.8 and 6.1.1.4'
F F 0.0171 0.0103 'International Tables Vol C Tables 4.2.6.8 and 6.1.1.4'
Co Co 0.3494 0.9721 'International Tables Vol C Tables 4.2.6.8 and 6.1.1.4'
O O 0.0106 0.0060 'International Tables Vol C Tables 4.2.6.8 and 6.1.1.4'

loop_
_geom_angle_atom_site_label_1
_geom_angle_atom_site_label_2
_geom_angle_atom_site_label_3
_geom_angle
_geom_angle_site_symmetry_1
_geom_angle_site_symmetry_3
_geom_angle_publ_flag
N1 Co1 N1 100.08(15) 9 . ?
N1 Co1 N1 100.08(15) 9 5 ?
N1 Co1 N1 100.08(15) . 5 ?
N1 Co1 N2 76.22(16) 9 9 ?
N1 Co1 N2 95.14(16) . 9 ?
N1 Co1 N2 164.76(17) 5 9 ?
N1 Co1 N2 95.14(16) 9 5 ?
N1 Co1 N2 164.76(17) . 5 ?
N1 Co1 N2 76.22(16) 5 5 ?
N2 Co1 N2 89.30(16) 9 5 ?
N1 Co1 N2 164.76(17) 9 . ?
N1 Co1 N2 76.22(16) . . ?
N1 Co1 N2 95.14(16) 5 . ?
N2 Co1 N2 89.30(16) 9 . ?
N2 Co1 N2 89.30(16) 5 . ?
N4 Co2 N4 101.58(17) 5 . ?
N4 Co2 N4 101.58(17) 5 9 ?
N4 Co2 N4 101.58(17) . 9 ?
N4 Co2 N3 75.69(17) 5 5 ?
N4 Co2 N3 94.21(18) . 5 ?
N4 Co2 N3 164.20(18) 9 5 ?
N4 Co2 N3 164.19(18) 5 . ?
N4 Co2 N3 75.69(17) . . ?
N4 Co2 N3 94.21(18) 9 . ?
N3 Co2 N3 88.90(16) 5 . ?
N4 Co2 N3 94.21(18) 5 9 ?
N4 Co2 N3 164.19(18) . 9 ?
N4 Co2 N3 75.69(17) 9 9 ?
N3 Co2 N3 88.90(16) 5 9 ?
N3 Co2 N3 88.90(16) . 9 ?
C1 N1 C5 118.0(5) . . ?
C1 N1 Co1 126.7(4) . . ?
C5 N1 Co1 115.2(3) . . ?
C6 N2 N3 121.0(4) . . ?
C6 N2 Co1 117.9(3) . . ?
N3 N2 Co1 118.0(3) . . ?
C9 N3 N2 120.6(4) . . ?
C9 N3 Co2 117.8(4) . . ?
N2 N3 Co2 117.9(3) . . ?
C14 N4 C10 117.7(5) . . ?
C14 N4 Co2 126.1(5) . . ?
C10 N4 Co2 116.1(4) . . ?
C2 C1 N1 123.0(6) . . ?
C2 C1 H1A 118.5 . . ?
N1 C1 H1A 118.5 . . ?
C1 C2 C3 119.8(6) . . ?
C1 C2 H2A 120.1 . . ?
C3 C2 H2A 120.1 . . ?
C4 C3 C2 119.1(6) . . ?
C4 C3 H3A 120.5 . . ?
C2 C3 H3A 120.5 . . ?
C3 C4 C5 118.8(6) . . ?
C3 C4 H4A 120.6 . . ?
C5 C4 H4A 120.6 . . ?
N1 C5 C4 121.4(5) . . ?
N1 C5 C6 115.7(4) . . ?
C4 C5 C6 122.8(5) . . ?
N2 C6 C5 114.2(5) . . ?
N2 C6 C7 124.7(5) . . ?
C5 C6 C7 121.0(5) . . ?
C6 C7 H7A 109.5 . . ?
C6 C7 H7B 109.5 . . ?
H7A C7 H7B 109.5 . . ?
C6 C7 H7C 109.5 . . ?
H7A C7 H7C 109.5 . . ?
H7B C7 H7C 109.5 . . ?
C9 C8 H8A 109.5 . . ?
C9 C8 H8B 109.5 . . ?
H8A C8 H8B 109.5 . . ?
C9 C8 H8C 109.5 . . ?
H8A C8 H8C 109.5 . . ?
H8B C8 H8C 109.5 . . ?
N3 C9 C10 113.9(5) . . ?
N3 C9 C8 125.1(5) . . ?
C10 C9 C8 121.0(5) . . ?
N4 C10 C11 122.0(5) . . ?
N4 C10 C9 115.5(5) . . ?
C11 C10 C9 122.4(6) . . ?
C10 C11 C12 118.6(7) . . ?
C10 C11 H11A 120.7 . . ?
C12 C11 H11A 120.7 . . ?
C13 C12 C11 118.9(7) . . ?
C13 C12 H12A 120.6 . . ?
C11 C12 H12A 120.6 . . ?
C12 C13 C14 120.0(7) . . ?
C12 C13 H13A 120.0 . . ?
C14 C13 H13A 120.0 . . ?
N4 C14 C13 122.8(7) . . ?
N4 C14 H14A 118.6 . . ?
C13 C14 H14A 118.6 . . ?
F4 B1 F3' 82.7(17) . . ?
F4 B1 F3 47.3(15) . . ?
F3' B1 F3 37.3(10) . . ?
F4 B1 F4' 66.5(15) . . ?
F3' B1 F4' 134.6(15) . . ?
F3 B1 F4' 100.7(12) . . ?
F4 B1 F2' 92.5(15) . . ?
F3' B1 F2' 115.3(13) . . ?
F3 B1 F2' 119.2(15) . . ?
F4' B1 F2' 99.2(11) . . ?
F4 B1 F1 151.6(16) . . ?
F3' B1 F1 97.5(11) . . ?
F3 B1 F1 122.0(15) . . ?
F4' B1 F1 95.2(9) . . ?
F2' B1 F1 112.5(9) . . ?
F4 B1 F2 106.5(17) . . ?
F3' B1 F2 81.0(14) . . ?
F3 B1 F2 102.3(17) . . ?
F4' B1 F2 138.0(16) . . ?
F2' B1 F2 38.8(10) . . ?
F1 B1 F2 101.5(11) . . ?
B1 F3 F4 63.7(17) . . ?
B1 F4 F3 69.0(16) . . ?
F5 B2 F5' 180(6) . . ?
F5 B2 F6 112.2(19) . 6 ?
F5' B2 F6 67.8(19) . 6 ?
F5 B2 F6 112.2(19) . . ?
F5' B2 F6 67.8(19) . . ?
F6 B2 F6 107(2) 6 . ?
F5 B2 F6 112.2(19) . 12_554 ?
F5' B2 F6 67.8(19) . 12_554 ?
F6 B2 F6 107(2) 6 12_554 ?
F6 B2 F6 107(2) . 12_554 ?
F5 B2 F6' 58.3(17) . 12_554 ?
F5' B2 F6' 121.7(17) . 12_554 ?
F6 B2 F6' 53.9(9) 6 12_554 ?
F6 B2 F6' 125.6(12) . 12_554 ?
F6 B2 F6' 127.1(11) 12_554 12_554 ?
F5 B2 F6' 58.3(17) . 6 ?
F5' B2 F6' 121.7(17) . 6 ?
F6 B2 F6' 127.1(11) 6 6 ?
F6 B2 F6' 53.9(9) . 6 ?
F6 B2 F6' 125.6(12) 12_554 6 ?
F6' B2 F6' 95(2) 12_554 6 ?
F5 B2 F6' 58.3(17) . . ?
F5' B2 F6' 121.7(17) . . ?
F6 B2 F6' 125.6(12) 6 . ?
F6 B2 F6' 127.1(11) . . ?
F6 B2 F6' 53.9(9) 12_554 . ?
F6' B2 F6' 95(2) 12_554 . ?
F6' B2 F6' 95(2) 6 . ?
H1WA O1W H1WB 105.7 . . ?

loop_
_geom_bond_atom_site_label_1
_geom_bond_atom_site_label_2
_geom_bond_distance
_geom_bond_site_symmetry_2
_geom_bond_publ_flag
Co1 N1 2.091(4) 9 ?
Co1 N1 2.091(4) . ?
Co1 N1 2.091(4) 5 ?
Co1 N2 2.114(4) 9 ?
Co1 N2 2.114(4) 5 ?
Co1 N2 2.114(4) . ?
Co2 N4 2.085(5) 5 ?
Co2 N4 2.085(5) . ?
Co2 N4 2.085(5) 9 ?
Co2 N3 2.128(4) 5 ?
Co2 N3 2.128(4) . ?
Co2 N3 2.128(4) 9 ?
N1 C1 1.344(7) . ?
N1 C5 1.359(7) . ?
N2 C6 1.287(6) . ?
N2 N3 1.399(6) . ?
N3 C9 1.278(7) . ?
N4 C14 1.333(7) . ?
N4 C10 1.344(7) . ?
C1 C2 1.340(9) . ?
C1 H1A 0.9300 . ?
C2 C3 1.376(10) . ?
C2 H2A 0.9300 . ?
C3 C4 1.375(9) . ?
C3 H3A 0.9300 . ?
C4 C5 1.385(8) . ?
C4 H4A 0.9300 . ?
C5 C6 1.476(7) . ?
C6 C7 1.487(8) . ?
C7 H7A 0.9600 . ?
C7 H7B 0.9600 . ?
C7 H7C 0.9600 . ?
C8 C9 1.484(8) . ?
C8 H8A 0.9600 . ?
C8 H8B 0.9600 . ?
C8 H8C 0.9600 . ?
C9 C10 1.485(7) . ?
C10 C11 1.380(8) . ?
C11 C12 1.400(10) . ?
C11 H11A 0.9300 . ?
C12 C13 1.333(11) . ?
C12 H12A 0.9300 . ?
C13 C14 1.374(10) . ?
C13 H13A 0.9300 . ?
C14 H14A 0.9300 . ?
B1 F4 1.31(2) . ?
B1 F3' 1.240(13) . ?
B1 F3 1.365(19) . ?
B1 F4' 1.292(11) . ?
B1 F2' 1.329(13) . ?
B1 F1 1.374(11) . ?
B1 F2 1.39(2) . ?
F3 F4 1.07(3) . ?
B2 F5 1.21(5) . ?
B2 F5' 1.20(4) . ?
B2 F6 1.327(18) 6 ?
B2 F6 1.327(18) . ?
B2 F6 1.327(18) 12_554 ?
B2 F6' 1.39(2) 12_554 ?
B2 F6' 1.39(2) 6 ?
B2 F6' 1.39(2) . ?
O1W H1WA 0.9002 . ?
O1W H1WB 0.9002 . ?
